data_4117088
loop_
_publ_author_name
'Marinella Mazzanti'
'Jean-Claude Marchon'
'Maoyu Shang'
'W. Robert Scheidt'
'Songling Jia'
'John A. Shelnutt'

_publ_section_title
;
 A Pyridine-Sensitive Venus Flytrap Porphyrin
;
_journal_name_full 'Journal of the American Chemical Society'
_journal_page_first 12400
_journal_page_last 12401
_journal_paper_doi 10.1021/ja972947f
_journal_volume 119
_journal_year 1997
_chemical_formula_sum 'C75.71 H66.43 Cl5.43 N9 O16 Zn'
_chemical_formula_weight 1616.25
_chemical_name_systematic
;
 ?
;
_space_group_IT_number 4
_symmetry_cell_setting monoclinic
_symmetry_space_group_name_Hall 'P 2yb'
_symmetry_space_group_name_H-M 'P 1 21 1'
_atom_sites_solution_hydrogens geom
_atom_sites_solution_primary direct
_atom_sites_solution_secondary difmap
_audit_creation_method SHELXL
_cell_angle_alpha 90.00
_cell_angle_beta 101.590(7)
_cell_angle_gamma 90.00
_cell_formula_units_Z 2
_cell_length_a 15.065(2)
_cell_length_b 13.9860(10)
_cell_length_c 17.565(3)
_cell_measurement_reflns_used 250
_cell_measurement_temperature 130(2)
_cell_measurement_theta_max 0
_cell_measurement_theta_min 0
_cell_volume 3625.5(8)
_computing_cell_refinement MADNES
_computing_data_collection MADNES
_computing_data_reduction 'MADNES (Messerschmitt & Pflugrath, 1987)'
_computing_molecular_graphics 'ORTEPII (Johnson,1976)'
_computing_publication_material SHELXL93
_computing_structure_refinement 'SHELXL-93 (Sheldrick, 1993)'
_computing_structure_solution 'SHELXS-86 (Sheldrick, 1990)'
_diffrn_ambient_temperature 130(2)
_diffrn_measurement_device 'Enraf-Nonius FAST area-detector'
_diffrn_measurement_method 'Ellipsoid-mask  fitting'
_diffrn_radiation_monochromator graphite
_diffrn_radiation_source 'rotating anode'
_diffrn_radiation_type MoK\a
_diffrn_radiation_wavelength 0.71073
_diffrn_reflns_av_R_equivalents 0.0839
_diffrn_reflns_av_sigmaI/netI 0.0568
_diffrn_reflns_limit_h_max 18
_diffrn_reflns_limit_h_min -19
_diffrn_reflns_limit_k_max 19
_diffrn_reflns_limit_k_min -13
_diffrn_reflns_limit_l_max 18
_diffrn_reflns_limit_l_min -23
_diffrn_reflns_number 27411
_diffrn_reflns_theta_max 29.85
_diffrn_reflns_theta_min 2.18
_diffrn_standards_decay_% 'No measurable crystal decay'
_diffrn_standards_interval_count 0
_diffrn_standards_interval_time 0
_diffrn_standards_number 0
_exptl_absorpt_coefficient_mu 0.615
_exptl_absorpt_correction_T_max 1.00
_exptl_absorpt_correction_T_min 0.85
_exptl_absorpt_correction_type refdelf
_exptl_crystal_colour purple
_exptl_crystal_density_diffrn 1.481
_exptl_crystal_density_meas ?
_exptl_crystal_description block
_exptl_crystal_F_000 1668
_exptl_crystal_size_max 0.32
_exptl_crystal_size_mid 0.10
_exptl_crystal_size_min 0.08
_refine_diff_density_max 0.706
_refine_diff_density_min -0.575
_refine_diff_density_rms 0.099
_refine_ls_abs_structure_details 'Flack H D (1983), Acta Cryst. A39, 876-881'
_refine_ls_abs_structure_Flack 0.002(10)
_refine_ls_extinction_method none
_refine_ls_goodness_of_fit_all 1.045
_refine_ls_goodness_of_fit_obs 1.053
_refine_ls_hydrogen_treatment
;
Idealized with riding model, Aromatic C-H = 0.95\%A, Methyl group C-H =
0.98\%A,
N-H = 0.88\%A
;
_refine_ls_matrix_type full
_refine_ls_number_parameters 976
_refine_ls_number_reflns 12529
_refine_ls_number_restraints 1
_refine_ls_restrained_S_all 1.045
_refine_ls_restrained_S_obs 1.053
_refine_ls_R_factor_all 0.0665
_refine_ls_R_factor_obs 0.0551
_refine_ls_shift/esd_max 0.004
_refine_ls_shift/esd_mean 0.000
_refine_ls_structure_factor_coef Fsqd
_refine_ls_weighting_details 'w=1/[\s^2^(Fo^2^)+(0.0757P)^2^+2.9823P] where P=(Fo^2^+2Fc^2^)/3'
_refine_ls_weighting_scheme calc
_refine_ls_wR_factor_all 0.1385
_refine_ls_wR_factor_obs 0.1299
_reflns_number_observed 10963
_reflns_number_total 12530
_reflns_observed_criterion >2sigma(I)
_cod_data_source_file ja972947f_1.cif
_cod_data_source_block sd:ZnPytmnpcp
_cod_depositor_comments
;
The following automatic conversions were performed:

'_exptl_crystal_density_meas' value 'Not measured' was changed to '?'
- the value is perceived as not measured.

Automatic conversion script
Id: cif_fix_values 3008 2015-01-20 13:52:24Z robertas 

The following automatic conversions were performed:

'_refine_ls_weighting_scheme' value 'calc
w=1/[\s^2^(Fo^2^)+(0.0757P)^2^+2.9823P] where P=(Fo^2^+2Fc^2^)/3' was
changed to 'calc'. New tag '_refine_ls_weighting_details' was
created. The value of the new tag was set to
'w=1/[\s^2^(Fo^2^)+(0.0757P)^2^+2.9823P] where P=(Fo^2^+2Fc^2^)/3'.

Automatic conversion script
Id: cif_fix_values 3143 2015-03-26 13:38:13Z robertas 
;
_cod_database_code 4117088

loop_
_symmetry_equiv_pos_as_xyz
'x, y, z'
'-x, y+1/2, -z'

loop_
_atom_site_aniso_label
_atom_site_aniso_U_11
_atom_site_aniso_U_22
_atom_site_aniso_U_33
_atom_site_aniso_U_23
_atom_site_aniso_U_13
_atom_site_aniso_U_12
Zn 0.0152(2) 0.0124(2) 0.0144(2) -0.0005(2) 0.00322(13) 0.0003(2)
N1 0.0176(15) 0.016(2) 0.015(2) -0.0015(12) 0.0036(11) -0.0002(12)
N2 0.0181(13) 0.013(2) 0.0121(13) -0.0020(12) 0.0030(10) -0.0008(12)
N3 0.0130(13) 0.0154(15) 0.016(2) 0.0021(12) 0.0047(11) -0.0015(12)
N4 0.0203(14) 0.013(2) 0.0162(15) -0.0016(12) 0.0047(11) 0.0031(12)
N5 0.0211(14) 0.020(2) 0.0170(14) -0.0023(15) 0.0051(11) 0.001(2)
C(A1 0.016(2) 0.016(2) 0.018(2) -0.0062(14) 0.0028(13) -0.0002(13)
C(A2 0.018(2) 0.015(2) 0.017(2) 0.0011(14) 0.0024(13) -0.0003(14)
C(A3 0.013(2) 0.016(2) 0.014(2) -0.0003(14) 0.0009(12) 0.0012(13)
C(A4 0.016(2) 0.020(2) 0.015(2) -0.0048(15) 0.0020(13) -0.0005(14)
C(A5 0.014(2) 0.015(2) 0.018(2) -0.0016(14) 0.0043(13) -0.0025(13)
C(A6 0.014(2) 0.014(2) 0.022(2) 0.0015(15) 0.0061(13) -0.0013(13)
C(A7 0.018(2) 0.020(2) 0.017(2) 0.0012(15) 0.0040(13) 0.0004(15)
C(A8 0.021(2) 0.017(2) 0.019(2) -0.0016(15) 0.0078(14) -0.0002(15)
CB1 0.019(2) 0.016(2) 0.024(2) -0.0029(15) 0.0051(14) 0.0017(14)
CB2 0.023(2) 0.017(2) 0.017(2) 0.0009(14) 0.0019(14) 0.0025(15)
CB3 0.016(2) 0.018(2) 0.014(2) 0.0002(14) 0.0018(12) -0.0004(14)
CB4 0.019(2) 0.017(2) 0.015(2) 0.0002(13) -0.0008(12) -0.0015(14)
CB5 0.017(2) 0.014(2) 0.019(2) -0.0032(14) 0.0030(13) -0.0010(13)
CB6 0.016(2) 0.015(2) 0.021(2) 0.0012(14) 0.0038(13) -0.0019(13)
CB7 0.028(2) 0.021(2) 0.020(2) -0.001(2) 0.012(2) -0.004(2)
CB8 0.025(2) 0.021(2) 0.019(2) 0.0000(14) 0.0088(14) 0.0004(15)
C(M1 0.013(2) 0.017(2) 0.018(2) 0.0030(14) 0.0022(13) 0.0038(13)
C(M2 0.016(2) 0.016(2) 0.012(2) -0.0036(14) 0.0014(12) 0.0004(14)
C(M3 0.017(2) 0.015(2) 0.016(2) 0.0029(14) 0.0059(13) -0.0032(13)
C(M4 0.018(2) 0.016(2) 0.018(2) -0.0048(14) 0.0057(13) -0.0013(14)
C11 0.015(2) 0.013(2) 0.018(2) -0.0009(14) 0.0013(13) 0.0005(13)
C12 0.024(2) 0.015(2) 0.017(2) 0.0006(15) 0.0050(14) -0.0040(15)
C13 0.025(2) 0.021(2) 0.030(2) -0.003(2) 0.013(2) -0.003(2)
C14 0.033(2) 0.019(2) 0.018(2) 0.002(2) 0.0024(15) -0.005(2)
C15 0.021(2) 0.016(2) 0.022(2) 0.004(2) 0.0032(14) -0.0011(15)
C16 0.023(2) 0.022(2) 0.019(2) 0.000(2) 0.0064(14) -0.002(2)
O1 0.0242(15) 0.024(2) 0.031(2) 0.0032(13) 0.0005(12) 0.0028(12)
O2 0.028(2) 0.0202(15) 0.025(2) -0.0041(12) -0.0011(11) -0.0019(12)
C161 0.028(2) 0.024(2) 0.023(2) -0.001(2) 0.003(2) -0.004(2)
C162 0.033(2) 0.041(3) 0.020(2) -0.002(2) 0.007(2) -0.001(2)
C163 0.026(2) 0.041(3) 0.030(2) 0.000(2) 0.011(2) 0.000(2)
C164 0.025(2) 0.034(3) 0.026(2) -0.002(2) 0.002(2) 0.000(2)
N11 0.026(2) 0.046(3) 0.030(2) -0.002(2) 0.0065(15) -0.003(2)
O3 0.042(2) 0.067(3) 0.028(2) 0.007(2) 0.0045(15) 0.003(2)
O4 0.022(2) 0.073(3) 0.048(2) 0.013(2) -0.0020(15) -0.005(2)
C165 0.029(2) 0.056(4) 0.030(3) -0.003(2) 0.011(2) -0.004(2)
C166 0.024(2) 0.045(3) 0.037(3) 0.002(2) 0.008(2) 0.000(2)
C21 0.016(2) 0.017(2) 0.018(2) -0.0037(14) 0.0024(13) -0.0034(14)
C22 0.022(2) 0.018(2) 0.021(2) -0.001(2) 0.0055(14) 0.0018(15)
C23 0.028(2) 0.018(2) 0.025(2) -0.007(2) 0.006(2) -0.001(2)
C24 0.022(2) 0.023(2) 0.024(2) 0.001(2) 0.0057(15) 0.004(2)
C25 0.025(2) 0.019(2) 0.012(2) -0.0033(14) 0.0049(13) -0.0012(15)
C26 0.021(2) 0.021(2) 0.019(2) -0.001(2) 0.0056(14) 0.005(2)
O5 0.0264(15) 0.033(2) 0.023(2) 0.0025(13) 0.0097(11) -0.0014(13)
O6 0.0251(14) 0.027(2) 0.0188(14) -0.0025(12) 0.0028(11) -0.0084(12)
C261 0.019(2) 0.025(2) 0.018(2) 0.001(2) 0.0018(14) -0.005(2)
C262 0.018(2) 0.024(2) 0.030(2) 0.004(2) 0.0021(14) 0.002(2)
C263 0.026(2) 0.019(2) 0.029(2) 0.002(2) 0.002(2) -0.003(2)
C264 0.015(2) 0.029(2) 0.021(2) 0.001(2) 0.0023(12) -0.005(2)
N21 0.020(2) 0.039(2) 0.023(2) 0.004(2) 0.0013(13) -0.010(2)
O7 0.038(2) 0.031(2) 0.058(3) -0.001(2) 0.001(2) -0.013(2)
O8 0.021(2) 0.053(3) 0.049(2) 0.015(2) -0.0055(14) -0.0069(15)
C265 0.020(2) 0.030(2) 0.030(2) 0.000(2) 0.006(2) 0.004(2)
C266 0.027(2) 0.021(2) 0.028(2) -0.003(2) 0.007(2) 0.004(2)
C31 0.024(2) 0.016(2) 0.020(2) 0.0003(15) 0.0102(14) -0.0012(15)
C32 0.032(2) 0.023(2) 0.019(2) 0.002(2) 0.010(2) 0.004(2)
C33 0.032(2) 0.034(3) 0.021(2) 0.001(2) 0.000(2) 0.002(2)
C34 0.047(3) 0.034(3) 0.029(2) 0.011(2) 0.023(2) 0.003(2)
C35 0.031(2) 0.017(2) 0.021(2) 0.006(2) 0.012(2) 0.001(2)
C36 0.030(2) 0.021(2) 0.024(2) 0.004(2) 0.006(2) 0.005(2)
O9 0.038(2) 0.0221(15) 0.038(2) -0.0020(14) 0.0164(14) 0.0027(14)
O10 0.0202(14) 0.032(2) 0.027(2) -0.0015(13) 0.0093(11) -0.0007(12)
C361 0.023(2) 0.025(2) 0.024(2) 0.003(2) 0.0093(15) 0.002(2)
C362 0.029(2) 0.041(3) 0.020(2) -0.002(2) 0.002(2) 0.001(2)
C363 0.027(2) 0.037(3) 0.027(2) 0.001(2) -0.001(2) 0.002(2)
C364 0.025(2) 0.025(2) 0.030(2) -0.002(2) 0.009(2) -0.001(2)
N31 0.023(2) 0.030(2) 0.036(2) -0.002(2) 0.0097(15) -0.002(2)
O11 0.023(2) 0.044(2) 0.054(2) -0.003(2) 0.0074(14) 0.005(2)
O12 0.034(2) 0.068(3) 0.036(2) -0.009(2) 0.0179(14) -0.006(2)
C365 0.025(2) 0.033(3) 0.023(2) 0.004(2) 0.006(2) -0.001(2)
C366 0.024(2) 0.033(2) 0.022(2) 0.001(2) 0.003(2) 0.002(2)
C41 0.024(2) 0.016(2) 0.016(2) -0.0026(14) 0.0073(14) -0.0004(14)
C42 0.027(2) 0.019(2) 0.017(2) -0.0014(15) 0.0049(14) -0.003(2)
C43 0.040(2) 0.020(2) 0.025(2) -0.005(2) 0.009(2) 0.003(2)
C44 0.028(2) 0.025(2) 0.024(2) 0.001(2) 0.004(2) -0.005(2)
C45 0.027(2) 0.020(2) 0.018(2) -0.004(2) 0.0062(15) 0.000(2)
C46 0.027(2) 0.022(2) 0.019(2) -0.001(2) 0.0013(15) 0.001(2)
O13 0.044(2) 0.033(2) 0.021(2) 0.0049(14) 0.0066(13) 0.008(2)
O14 0.029(2) 0.031(2) 0.024(2) 0.0067(13) 0.0100(12) 0.0125(13)
C461 0.028(2) 0.029(2) 0.017(2) 0.002(2) 0.0027(15) 0.007(2)
C462 0.021(2) 0.027(3) 0.040(3) 0.003(2) 0.006(2) 0.001(2)
C463 0.033(2) 0.021(2) 0.039(3) 0.006(2) 0.009(2) 0.004(2)
C464 0.024(2) 0.033(2) 0.019(2) 0.003(2) 0.0045(15) 0.004(2)
N41 0.032(2) 0.035(2) 0.023(2) 0.006(2) 0.0054(14) 0.010(2)
O15 0.026(2) 0.050(2) 0.053(2) 0.011(2) 0.011(2) 0.010(2)
O16 0.041(2) 0.037(2) 0.042(2) 0.003(2) 0.008(2) 0.016(2)
C465 0.024(2) 0.037(3) 0.022(2) -0.001(2) 0.000(2) -0.002(2)
C466 0.033(2) 0.027(2) 0.024(2) -0.002(2) 0.002(2) 0.001(2)
C51 0.022(2) 0.021(2) 0.026(2) 0.002(2) 0.003(2) 0.004(2)
C52 0.021(2) 0.030(2) 0.033(3) 0.003(2) 0.003(2) 0.009(2)
C53 0.014(2) 0.044(3) 0.025(2) 0.006(2) 0.0032(13) 0.005(2)
C54 0.023(2) 0.033(3) 0.028(2) -0.006(2) 0.002(2) -0.005(2)
C55 0.022(2) 0.021(2) 0.029(2) -0.005(2) 0.002(2) -0.001(2)
C61 0.023(2) 0.023(3) 0.057(3) -0.001(2) 0.000(2) 0.001(2)
Cl1 0.0360(7) 0.0428(9) 0.0584(10) 0.0021(7) 0.0114(6) -0.0132(6)
Cl2 0.0457(10) 0.0453(11) 0.163(3) 0.0201(13) -0.0143(12) 0.0116(8)
C62 0.031(3) 0.035(3) 0.036(3) 0.013(2) 0.006(2) 0.010(2)
Cl3 0.0289(6) 0.0430(8) 0.0315(7) 0.0039(6) 0.0058(5) 0.0100(5)
Cl4 0.0343(7) 0.0455(8) 0.0232(6) -0.0002(6) 0.0039(5) -0.0041(6)
C63 0.030(3) 0.049(4) 0.047(4) 0.005(3) 0.010(2) -0.007(3)
Cl5 0.0406(8) 0.0501(10) 0.0299(7) -0.0028(6) 0.0061(5) 0.0036(7)
Cl6 0.0566(11) 0.0661(13) 0.0556(11) -0.0147(9) 0.0287(8) -0.0311(9)

loop_
_atom_site_label
_atom_site_type_symbol
_atom_site_fract_x
_atom_site_fract_y
_atom_site_fract_z
_atom_site_U_iso_or_equiv
_atom_site_thermal_displace_type
_atom_site_occupancy
_atom_site_calc_flag
_atom_site_refinement_flags
Zn Zn 0.14594(3) 0.75389(3) 0.18155(2) 0.01396(10) Uani 1 d .
N1 N 0.1284(2) 0.9004(3) 0.1879(2) 0.0161(6) Uani 1 d .
N2 N 0.1268(2) 0.7675(2) 0.0618(2) 0.0145(6) Uani 1 d .
N3 N 0.1172(2) 0.6084(2) 0.1652(2) 0.0145(6) Uani 1 d .
N4 N 0.1132(2) 0.7417(2) 0.2904(2) 0.0164(6) Uani 1 d .
N5 N 0.2895(2) 0.7520(3) 0.2104(2) 0.0191(6) Uani 1 d .
C(A1 C 0.1197(2) 0.9522(3) 0.2532(2) 0.0168(7) Uani 1 d .
C(A2 C 0.1295(3) 0.9656(3) 0.1302(2) 0.0169(7) Uani 1 d .
C(A3 C 0.1245(2) 0.8513(3) 0.0206(2) 0.0147(7) Uani 1 d .
C(A4 C 0.1152(3) 0.6955(3) 0.0079(2) 0.0171(7) Uani 1 d .
C(A5 C 0.1077(2) 0.5584(3) 0.0969(2) 0.0156(7) Uani 1 d .
C(A6 C 0.0994(2) 0.5453(3) 0.2198(2) 0.0162(7) Uani 1 d .
C(A7 C 0.0985(3) 0.6590(3) 0.3275(2) 0.0183(8) Uani 1 d .
C(A8 C 0.1047(3) 0.8159(3) 0.3399(2) 0.0188(8) Uani 1 d .
CB1 C 0.1141(3) 1.0528(3) 0.2345(2) 0.0194(8) Uani 1 d .
HB1 H 0.1069(3) 1.1036(3) 0.2686(2) 0.021 Uiso 1 calc R
CB2 C 0.1210(3) 1.0611(3) 0.1589(2) 0.0192(8) Uani 1 d .
HB2 H 0.1203(3) 1.1188(3) 0.1303(2) 0.021 Uiso 1 calc R
CB3 C 0.1088(2) 0.8308(3) -0.0619(2) 0.0163(7) Uani 1 d .
HB3 H 0.1033(2) 0.8760(3) -0.1030(2) 0.018 Uiso 1 calc R
CB4 C 0.1035(2) 0.7346(3) -0.0688(2) 0.0176(8) Uani 1 d .
HB4 H 0.0938(2) 0.6994(3) -0.1160(2) 0.019 Uiso 1 calc R
CB5 C 0.0826(2) 0.4616(3) 0.1083(2) 0.0168(7) Uani 1 d .
HB5 H 0.0721(2) 0.4128(3) 0.0700(2) 0.018 Uiso 1 calc R
CB6 C 0.0765(2) 0.4525(3) 0.1841(2) 0.0173(7) Uani 1 d .
HB6 H 0.0605(2) 0.3965(3) 0.2088(2) 0.019 Uiso 1 calc R
CB7 C 0.0792(3) 0.6811(3) 0.4027(2) 0.0220(8) Uani 1 d .
HB7 H 0.0663(3) 0.6365(3) 0.4398(2) 0.024 Uiso 1 calc R
CB8 C 0.0829(3) 0.7775(3) 0.4104(2) 0.0211(8) Uani 1 d .
HB8 H 0.0729(3) 0.8132(3) 0.4539(2) 0.023 Uiso 1 calc R
C(M1 C 0.1332(2) 0.9433(3) 0.0524(2) 0.0162(7) Uani 1 d .
C(M2 C 0.1134(2) 0.5972(3) 0.0239(2) 0.0148(7) Uani 1 d .
C(M3 C 0.0973(2) 0.5661(3) 0.2972(2) 0.0158(7) Uani 1 d .
C(M4 C 0.1130(3) 0.9133(3) 0.3253(2) 0.0170(7) Uani 1 d .
C11 C 0.1344(2) 1.0272(3) -0.0011(2) 0.0155(7) Uani 1 d .
H11 H 0.0735(2) 1.0579(3) -0.0164(2) 0.017 Uiso 1 calc R
C12 C 0.1910(3) 1.0405(3) -0.0619(2) 0.0186(7) Uani 1 d .
C13 C 0.2621(3) 0.9709(3) -0.0769(3) 0.0245(9) Uani 1 d .
H13A H 0.2896(3) 0.9950(3) -0.1191(3) 0.027 Uiso 1 calc R
H13B H 0.2339(3) 0.9087(3) -0.0916(3) 0.027 Uiso 1 calc R
H13C H 0.3089(3) 0.9638(3) -0.0296(3) 0.027 Uiso 1 calc R
C14 C 0.1455(3) 1.0948(3) -0.1337(2) 0.0236(8) Uani 1 d .
H14A H 0.1872(3) 1.0999(3) -0.1697(2) 0.026 Uiso 1 calc R
H14B H 0.1293(3) 1.1590(3) -0.1188(2) 0.026 Uiso 1 calc R
H14C H 0.0907(3) 1.0607(3) -0.1590(2) 0.026 Uiso 1 calc R
C15 C 0.2118(3) 1.1015(3) 0.0127(2) 0.0197(8) Uani 1 d .
H15 H 0.1931(3) 1.1701(3) 0.0070(2) 0.022 Uiso 1 calc R
C16 C 0.2921(3) 1.0804(3) 0.0723(2) 0.0210(8) Uani 1 d .
O1 O 0.3251(2) 1.0035(2) 0.0914(2) 0.0269(7) Uani 1 d .
O2 O 0.3285(2) 1.1629(2) 0.1076(2) 0.0252(6) Uani 1 d .
C161 C 0.3986(3) 1.1471(3) 0.1725(3) 0.0249(9) Uani 1 d .
C162 C 0.4872(3) 1.1409(4) 0.1643(3) 0.0311(10) Uani 1 d .
H162 H 0.5020(3) 1.1474(4) 0.1144(3) 0.034 Uiso 1 calc R
C163 C 0.5538(3) 1.1255(4) 0.2283(3) 0.0314(10) Uani 1 d .
H163 H 0.6154(3) 1.1203(4) 0.2237(3) 0.035 Uiso 1 calc R
C164 C 0.5301(3) 1.1175(4) 0.2996(3) 0.0288(10) Uani 1 d .
N11 N 0.6009(3) 1.0975(4) 0.3678(2) 0.0340(9) Uani 1 d .
O3 O 0.5782(3) 1.0632(4) 0.4253(2) 0.0462(10) Uani 1 d .
O4 O 0.6796(2) 1.1139(4) 0.3643(2) 0.0492(11) Uani 1 d .
C165 C 0.4430(3) 1.1266(5) 0.3088(3) 0.0376(12) Uani 1 d .
H165 H 0.4288(3) 1.1219(5) 0.3590(3) 0.041 Uiso 1 calc R
C166 C 0.3759(3) 1.1427(4) 0.2448(3) 0.0353(11) Uani 1 d .
H166 H 0.3148(3) 1.1507(4) 0.2500(3) 0.039 Uiso 1 calc R
C21 C 0.1038(2) 0.5297(3) -0.0434(2) 0.0171(7) Uani 1 d .
H21 H 0.0398(2) 0.5254(3) -0.0728(2) 0.019 Uiso 1 calc R
C22 C 0.1555(3) 0.4390(3) -0.0487(2) 0.0202(8) Uani 1 d .
C23 C 0.1029(3) 0.3584(3) -0.0943(3) 0.0234(8) Uani 1 d .
H23A H 0.1427(3) 0.3030(3) -0.0941(3) 0.026 Uiso 1 calc R
H23B H 0.0801(3) 0.3793(3) -0.1479(3) 0.026 Uiso 1 calc R
H23C H 0.0518(3) 0.3409(3) -0.0703(3) 0.026 Uiso 1 calc R
C24 C 0.2290(3) 0.4029(3) 0.0170(3) 0.0231(8) Uani 1 d .
H24A H 0.2538(3) 0.3428(3) 0.0013(3) 0.025 Uiso 1 calc R
H24B H 0.2033(3) 0.3918(3) 0.0632(3) 0.025 Uiso 1 calc R
H24C H 0.2775(3) 0.4506(3) 0.0288(3) 0.025 Uiso 1 calc R
C25 C 0.1727(3) 0.5247(3) -0.0975(2) 0.0185(7) Uani 1 d .
H25 H 0.1436(3) 0.5185(3) -0.1537(2) 0.020 Uiso 1 calc R
C26 C 0.2559(3) 0.5816(3) -0.0842(2) 0.0202(8) Uani 1 d .
O5 O 0.2853(2) 0.6224(3) -0.1339(2) 0.0267(7) Uani 1 d .
O6 O 0.2981(2) 0.5863(2) -0.0078(2) 0.0240(6) Uani 1 d .
C261 C 0.3736(3) 0.6462(3) 0.0127(2) 0.0212(8) Uani 1 d .
C262 C 0.3597(3) 0.7420(3) 0.0207(3) 0.0243(9) Uani 1 d .
H262 H 0.3003(3) 0.7680(3) 0.0082(3) 0.027 Uiso 1 calc R
C263 C 0.4340(3) 0.8012(3) 0.0476(3) 0.0251(9) Uani 1 d .
H263 H 0.4267(3) 0.8681(3) 0.0536(3) 0.028 Uiso 1 calc R
C264 C 0.5185(2) 0.7589(4) 0.0651(2) 0.0217(7) Uani 1 d .
N21 N 0.5977(2) 0.8198(3) 0.0954(2) 0.0281(8) Uani 1 d .
O7 O 0.5866(3) 0.9061(3) 0.0960(3) 0.0437(9) Uani 1 d .
O8 O 0.6701(2) 0.7804(3) 0.1179(2) 0.0428(10) Uani 1 d .
C265 C 0.5327(3) 0.6617(4) 0.0575(3) 0.0262(9) Uani 1 d .
H265 H 0.5920(3) 0.6354(4) 0.0701(3) 0.029 Uiso 1 calc R
C266 C 0.4580(3) 0.6038(3) 0.0308(3) 0.0252(9) Uani 1 d .
H266 H 0.4648(3) 0.5368(3) 0.0253(3) 0.028 Uiso 1 calc R
C31 C 0.0772(3) 0.4867(3) 0.3480(2) 0.0194(8) Uani 1 d .
H31 H 0.0106(3) 0.4784(3) 0.3446(2) 0.021 Uiso 1 calc R
C32 C 0.1309(3) 0.4576(3) 0.4265(3) 0.0240(9) Uani 1 d .
C33 C 0.2174(3) 0.5080(4) 0.4640(3) 0.0299(10) Uani 1 d .
H33A H 0.2419(3) 0.4786(4) 0.5145(3) 0.033 Uiso 1 calc R
H33B H 0.2047(3) 0.5757(4) 0.4715(3) 0.033 Uiso 1 calc R
H33C H 0.2618(3) 0.5024(4) 0.4305(3) 0.033 Uiso 1 calc R
C34 C 0.0768(4) 0.4237(4) 0.4848(3) 0.0342(11) Uani 1 d .
H34A H 0.1181(4) 0.4067(4) 0.5334(3) 0.038 Uiso 1 calc R
H34B H 0.0410(4) 0.3675(4) 0.4642(3) 0.038 Uiso 1 calc R
H34C H 0.0361(4) 0.4749(4) 0.4947(3) 0.038 Uiso 1 calc R
C35 C 0.1273(3) 0.3909(3) 0.3575(2) 0.0221(8) Uani 1 d .
H35 H 0.0851(3) 0.3360(3) 0.3589(2) 0.024 Uiso 1 calc R
C36 C 0.2038(3) 0.3645(3) 0.3219(3) 0.0249(9) Uani 1 d .
O9 O 0.2096(2) 0.2896(3) 0.2899(2) 0.0317(7) Uani 1 d .
O10 O 0.2700(2) 0.4331(3) 0.3288(2) 0.0258(7) Uani 1 d .
C361 C 0.3441(3) 0.4127(3) 0.2940(3) 0.0235(8) Uani 1 d .
C362 C 0.4281(3) 0.4055(4) 0.3421(3) 0.0302(10) Uani 1 d .
H362 H 0.4342(3) 0.4112(4) 0.3968(3) 0.033 Uiso 1 calc R
C363 C 0.5037(3) 0.3898(4) 0.3100(3) 0.0313(10) Uani 1 d .
H363 H 0.5623(3) 0.3831(4) 0.3419(3) 0.034 Uiso 1 calc R
C364 C 0.4910(3) 0.3842(3) 0.2300(3) 0.0262(9) Uani 1 d .
N31 N 0.5705(2) 0.3678(3) 0.1946(2) 0.0291(8) Uani 1 d .
O11 O 0.6428(2) 0.3497(3) 0.2378(2) 0.0401(9) Uani 1 d .
O12 O 0.5592(2) 0.3725(4) 0.1240(2) 0.0445(10) Uani 1 d .
C365 C 0.4071(3) 0.3922(4) 0.1820(3) 0.0268(9) Uani 1 d .
H365 H 0.4010(3) 0.3880(4) 0.1272(3) 0.029 Uiso 1 calc R
C366 C 0.3315(3) 0.4064(4) 0.2144(3) 0.0263(9) Uani 1 d .
H366 H 0.2727(3) 0.4116(4) 0.1826(3) 0.029 Uiso 1 calc R
C41 C 0.1056(3) 0.9802(3) 0.3906(2) 0.0180(7) Uani 1 d .
H41 H 0.0412(3) 0.9944(3) 0.3931(2) 0.020 Uiso 1 calc R
C42 C 0.1684(3) 1.0611(3) 0.4217(2) 0.0208(8) Uani 1 d .
C43 C 0.1245(3) 1.1477(3) 0.4501(3) 0.0281(9) Uani 1 d .
H43A H 0.1708(3) 1.1959(3) 0.4689(3) 0.031 Uiso 1 calc R
H43B H 0.0946(3) 1.1289(3) 0.4924(3) 0.031 Uiso 1 calc R
H43C H 0.0795(3) 1.1744(3) 0.4072(3) 0.031 Uiso 1 calc R
C44 C 0.2521(3) 1.0850(3) 0.3898(3) 0.0255(9) Uani 1 d .
H44A H 0.2832(3) 1.1398(3) 0.4180(3) 0.028 Uiso 1 calc R
H44B H 0.2342(3) 1.1008(3) 0.3345(3) 0.028 Uiso 1 calc R
H44C H 0.2929(3) 1.0297(3) 0.3962(3) 0.028 Uiso 1 calc R
C45 C 0.1668(3) 0.9713(3) 0.4722(2) 0.0214(8) Uani 1 d .
H45 H 0.1338(3) 0.9805(3) 0.5157(2) 0.024 Uiso 1 calc R
C46 C 0.2439(3) 0.9048(3) 0.4910(2) 0.0230(8) Uani 1 d .
O13 O 0.2672(2) 0.8648(3) 0.5518(2) 0.0324(7) Uani 1 d .
O14 O 0.2873(2) 0.8943(3) 0.4307(2) 0.0276(7) Uani 1 d .
C461 C 0.3612(3) 0.8330(3) 0.4390(2) 0.0250(9) Uani 1 d .
C462 C 0.3463(3) 0.7358(3) 0.4285(3) 0.0295(10) Uani 1 d .
H462 H 0.2866(3) 0.7104(3) 0.4207(3) 0.032 Uiso 1 calc R
C463 C 0.4193(3) 0.6766(4) 0.4297(3) 0.0311(10) Uani 1 d .
H463 H 0.4113(3) 0.6094(4) 0.4242(3) 0.034 Uiso 1 calc R
C464 C 0.5050(3) 0.7171(4) 0.4389(2) 0.0252(9) Uani 1 d .
N41 N 0.5820(3) 0.6543(3) 0.4365(2) 0.0300(9) Uani 1 d .
O15 O 0.6554(2) 0.6917(3) 0.4367(2) 0.0423(9) Uani 1 d .
O16 O 0.5704(3) 0.5682(3) 0.4345(2) 0.0402(9) Uani 1 d .
C465 C 0.5195(3) 0.8143(4) 0.4506(3) 0.0286(10) Uani 1 d .
H465 H 0.5791(3) 0.8398(4) 0.4587(3) 0.031 Uiso 1 calc R
C466 C 0.4462(3) 0.8731(4) 0.4504(3) 0.0284(9) Uani 1 d .
H466 H 0.4542(3) 0.9401(4) 0.4579(3) 0.031 Uiso 1 calc R
C51 C 0.3348(3) 0.6702(3) 0.2148(3) 0.0229(9) Uani 1 d .
H51 H 0.3013(3) 0.6124(3) 0.2048(3) 0.025 Uiso 1 calc R
C52 C 0.4286(3) 0.6646(4) 0.2334(3) 0.0282(10) Uani 1 d .
H52 H 0.4586(3) 0.6046(4) 0.2371(3) 0.031 Uiso 1 calc R
C53 C 0.4774(2) 0.7497(4) 0.2466(2) 0.0280(9) Uani 1 d .
H53 H 0.5418(2) 0.7488(4) 0.2586(2) 0.031 Uiso 1 calc R
C54 C 0.4314(3) 0.8347(4) 0.2418(3) 0.0284(10) Uani 1 d .
H54 H 0.4633(3) 0.8936(4) 0.2509(3) 0.031 Uiso 1 calc R
C55 C 0.3378(3) 0.8334(3) 0.2236(3) 0.0242(9) Uani 1 d .
H55 H 0.3062(3) 0.8925(3) 0.2203(3) 0.027 Uiso 1 calc R
C61 C 0.8198(3) 0.2393(4) 0.2977(3) 0.0352(12) Uani 0.954(5) d P
H61A H 0.7877(3) 0.2543(4) 0.3402(3) 0.039 Uiso 0.954(5) calc PR
H61B H 0.7739(3) 0.2226(4) 0.2509(3) 0.039 Uiso 0.954(5) calc PR
Cl1 Cl 0.88128(9) 0.34004(11) 0.27818(10) 0.0455(5) Uani 0.954(5) d P
Cl2 Cl 0.89243(13) 0.14180(15) 0.3247(2) 0.0897(10) Uani 0.954(5) d P
C62 C 0.7446(4) 0.5427(5) 0.3267(3) 0.0343(12) Uani 0.884(4) d P
H62A H 0.7219(4) 0.5442(5) 0.3758(3) 0.038 Uiso 0.884(4) calc PR
H62B H 0.7547(4) 0.4750(5) 0.3143(3) 0.038 Uiso 0.884(4) calc PR
Cl3 Cl 0.66191(9) 0.59252(11) 0.25140(8) 0.0345(4) Uani 0.884(4) d P
Cl4 Cl 0.84795(9) 0.60467(12) 0.33956(8) 0.0346(4) Uani 0.884(4) d P
C63 C 0.7639(4) 0.9242(5) 0.2706(4) 0.0417(15) Uani 0.876(5) d P
H63A H 0.7406(4) 0.9102(5) 0.2149(4) 0.046 Uiso 0.876(5) calc PR
H63B H 0.7645(4) 0.9944(5) 0.2774(4) 0.046 Uiso 0.876(5) calc PR
Cl5 Cl 0.87491(10) 0.88014(13) 0.29786(8) 0.0403(5) Uani 0.876(5) d P
Cl6 Cl 0.69095(13) 0.8728(2) 0.32615(11) 0.0570(6) Uani 0.876(5) d P

loop_
_atom_type_symbol
_atom_type_description
_atom_type_scat_dispersion_real
_atom_type_scat_dispersion_imag
_atom_type_scat_source
Zn Zn 0.2839 1.4301 'International Tables Vol C Tables 4.2.6.8 and 6.1.1.4'
Cl Cl 0.1484 0.1585 'International Tables Vol C Tables 4.2.6.8 and 6.1.1.4'
O O 0.0106 0.0060 'International Tables Vol C Tables 4.2.6.8 and 6.1.1.4'
N N 0.0061 0.0033 'International Tables Vol C Tables 4.2.6.8 and 6.1.1.4'
C C 0.0033 0.0016 'International Tables Vol C Tables 4.2.6.8 and 6.1.1.4'
H H 0.0000 0.0000 'International Tables Vol C Tables 4.2.6.8 and 6.1.1.4'

loop_
_geom_angle_atom_site_label_1
_geom_angle_atom_site_label_2
_geom_angle_atom_site_label_3
_geom_angle
N1 Zn N2 88.34(13)
N1 Zn N4 88.57(13)
N2 Zn N4 158.72(12)
N1 Zn N3 161.10(12)
N2 Zn N3 88.10(13)
N4 Zn N3 88.04(13)
N1 Zn N5 97.72(14)
N2 Zn N5 99.82(12)
N4 Zn N5 101.46(12)
N3 Zn N5 101.17(14)
C(A2 N1 C(A1 106.5(3)
C(A2 N1 Zn 126.8(3)
C(A1 N1 Zn 126.6(3)
C(A4 N2 C(A3 106.1(3)
C(A4 N2 Zn 127.3(3)
C(A3 N2 Zn 126.6(2)
C(A6 N3 C(A5 106.5(3)
C(A6 N3 Zn 126.6(3)
C(A5 N3 Zn 126.9(3)
C(A7 N4 C(A8 107.0(3)
C(A7 N4 Zn 126.9(3)
C(A8 N4 Zn 126.1(3)
C51 N5 C55 117.7(3)
C51 N5 Zn 120.9(3)
C55 N5 Zn 121.4(3)
N1 C(A1 C(M4 125.6(4)
N1 C(A1 CB1 109.3(3)
C(M4 C(A1 CB1 125.0(4)
N1 C(A2 C(M1 125.4(4)
N1 C(A2 CB2 110.1(3)
C(M1 C(A2 CB2 124.5(4)
N2 C(A3 C(M1 125.7(3)
N2 C(A3 CB3 109.8(3)
C(M1 C(A3 CB3 124.4(4)
N2 C(A4 C(M2 125.9(4)
N2 C(A4 CB4 110.1(4)
C(M2 C(A4 CB4 124.0(3)
N3 C(A5 C(M2 125.7(4)
N3 C(A5 CB5 110.1(3)
C(M2 C(A5 CB5 123.9(3)
N3 C(A6 C(M3 126.4(4)
N3 C(A6 CB6 109.6(3)
C(M3 C(A6 CB6 123.8(4)
N4 C(A7 C(M3 126.4(4)
N4 C(A7 CB7 109.7(4)
C(M3 C(A7 CB7 123.8(4)
N4 C(A8 C(M4 126.6(4)
N4 C(A8 CB8 109.1(3)
C(M4 C(A8 CB8 124.3(4)
CB2 CB1 C(A1 107.1(4)
CB1 CB2 C(A2 107.0(4)
CB4 CB3 C(A3 106.4(3)
CB3 CB4 C(A4 107.6(3)
CB6 CB5 C(A5 107.4(3)
CB5 CB6 C(A6 106.4(3)
CB8 CB7 C(A7 107.0(4)
CB7 CB8 C(A8 107.2(4)
C(A3 C(M1 C(A2 124.8(4)
C(A3 C(M1 C11 118.6(3)
C(A2 C(M1 C11 116.1(3)
C(A4 C(M2 C(A5 124.5(3)
C(A4 C(M2 C21 117.5(3)
C(A5 C(M2 C21 117.4(3)
C(A6 C(M3 C(A7 124.2(4)
C(A6 C(M3 C31 118.3(3)
C(A7 C(M3 C31 116.7(3)
C(A8 C(M4 C(A1 124.8(4)
C(A8 C(M4 C41 116.3(4)
C(A1 C(M4 C41 118.7(4)
C12 C11 C(M1 128.2(3)
C12 C11 C15 60.8(3)
C(M1 C11 C15 121.9(3)
C11 C12 C13 124.5(4)
C11 C12 C14 115.3(3)
C13 C12 C14 113.4(4)
C11 C12 C15 60.9(3)
C13 C12 C15 118.3(3)
C14 C12 C15 114.3(4)
C16 C15 C12 119.7(4)
C16 C15 C11 117.9(4)
C12 C15 C11 58.4(3)
O1 C16 O2 121.3(4)
O1 C16 C15 128.0(4)
O2 C16 C15 110.7(4)
C16 O2 C161 113.7(3)
C162 C161 C166 121.3(4)
C162 C161 O2 120.8(4)
C166 C161 O2 117.8(4)
C163 C162 C161 119.5(4)
C162 C163 C164 118.8(4)
C165 C164 C163 122.3(4)
C165 C164 N11 118.8(5)
C163 C164 N11 118.8(4)
O4 N11 O3 123.2(4)
O4 N11 C164 118.6(4)
O3 N11 C164 118.1(4)
C164 C165 C166 119.2(5)
C165 C166 C161 118.9(5)
C(M2 C21 C22 127.8(3)
C(M2 C21 C25 122.9(3)
C22 C21 C25 60.1(3)
C21 C22 C23 116.0(3)
C21 C22 C24 122.9(4)
C23 C22 C24 112.3(4)
C21 C22 C25 61.3(3)
C23 C22 C25 114.7(3)
C24 C22 C25 120.6(4)
C26 C25 C22 125.0(3)
C26 C25 C21 122.6(3)
C22 C25 C21 58.6(3)
O5 C26 O6 121.6(4)
O5 C26 C25 124.9(4)
O6 C26 C25 113.5(3)
C26 O6 C261 118.4(3)
C262 C261 C266 123.3(4)
C262 C261 O6 118.7(4)
C266 C261 O6 117.7(4)
C261 C262 C263 119.2(4)
C264 C263 C262 117.5(4)
C263 C264 C265 123.5(4)
C263 C264 N21 118.4(4)
C265 C264 N21 118.1(4)
O8 N21 O7 124.2(4)
O8 N21 C264 117.6(4)
O7 N21 C264 118.2(4)
C264 C265 C266 118.2(4)
C261 C266 C265 118.3(4)
C(M3 C31 C32 127.7(4)
C(M3 C31 C35 124.1(3)
C32 C31 C35 60.1(3)
C31 C32 C34 116.3(4)
C31 C32 C33 122.0(4)
C34 C32 C33 112.8(4)
C31 C32 C35 60.7(3)
C34 C32 C35 114.2(4)
C33 C32 C35 121.5(4)
C36 C35 C32 126.2(4)
C36 C35 C31 126.0(4)
C32 C35 C31 59.2(3)
O9 C36 O10 122.2(4)
O9 C36 C35 123.9(4)
O10 C36 C35 113.9(4)
C36 O10 C361 116.5(4)
C366 C361 C362 122.7(4)
C366 C361 O10 119.7(4)
C362 C361 O10 117.5(4)
C361 C362 C363 119.4(4)
C364 C363 C362 117.7(4)
C365 C364 C363 122.7(4)
C365 C364 N31 118.6(4)
C363 C364 N31 118.7(4)
O12 N31 O11 124.6(4)
O12 N31 C364 117.4(4)
O11 N31 C364 118.0(4)
C364 C365 C366 119.3(4)
C361 C366 C365 118.0(4)
C(M4 C41 C42 127.4(3)
C(M4 C41 C45 122.4(4)
C42 C41 C45 60.7(3)
C41 C42 C43 115.9(4)
C41 C42 C44 122.7(4)
C43 C42 C44 113.4(4)
C41 C42 C45 60.9(3)
C43 C42 C45 113.9(4)
C44 C42 C45 120.2(4)
C46 C45 C42 122.7(4)
C46 C45 C41 123.7(4)
C42 C45 C41 58.4(3)
O13 C46 O14 123.0(4)
O13 C46 C45 124.9(4)
O14 C46 C45 112.0(3)
C46 O14 C461 119.1(3)
C466 C461 C462 122.8(4)
C466 C461 O14 117.8(4)
C462 C461 O14 119.2(4)
C463 C462 C461 118.8(4)
C462 C463 C464 118.6(4)
C465 C464 C463 122.2(4)
C465 C464 N41 119.4(4)
C463 C464 N41 118.4(4)
O16 N41 O15 123.2(4)
O16 N41 C464 119.1(4)
O15 N41 C464 117.7(4)
C466 C465 C464 118.9(4)
C461 C466 C465 118.6(5)
N5 C51 C52 123.4(4)
C51 C52 C53 118.1(4)
C54 C53 C52 119.1(4)
C53 C54 C55 118.8(4)
N5 C55 C54 122.9(4)
Cl2 C61 Cl1 110.6(3)
Cl4 C62 Cl3 112.0(3)
Cl5 C63 Cl6 111.8(4)

loop_
_geom_bond_atom_site_label_1
_geom_bond_atom_site_label_2
_geom_bond_distance
Zn N1 2.073(4)
Zn N2 2.074(3)
Zn N4 2.075(3)
Zn N3 2.088(3)
Zn N5 2.119(3)
N1 C(A2 1.366(5)
N1 C(A1 1.384(5)
N2 C(A4 1.370(5)
N2 C(A3 1.374(5)
N3 C(A6 1.369(5)
N3 C(A5 1.371(5)
N4 C(A7 1.367(5)
N4 C(A8 1.377(5)
N5 C51 1.327(6)
N5 C55 1.346(6)
C(A1 C(M4 1.399(6)
C(A1 CB1 1.443(6)
C(A2 C(M1 1.414(6)
C(A2 CB2 1.442(6)
C(A3 C(M1 1.397(6)
C(A3 CB3 1.450(5)
C(A4 C(M2 1.404(6)
C(A4 CB4 1.432(6)
C(A5 C(M2 1.411(5)
C(A5 CB5 1.430(5)
C(A6 C(M3 1.396(6)
C(A6 CB6 1.454(5)
C(A7 C(M3 1.402(6)
C(A7 CB7 1.442(6)
C(A8 C(M4 1.397(6)
C(A8 CB8 1.446(6)
CB1 CB2 1.357(6)
CB3 CB4 1.352(6)
CB5 CB6 1.358(6)
CB7 CB8 1.355(6)
C(M1 C11 1.507(5)
C(M2 C21 1.497(5)
C(M3 C31 1.494(5)
C(M4 C41 1.502(5)
C11 C12 1.505(5)
C11 C15 1.544(5)
C12 C13 1.508(6)
C12 C14 1.512(6)
C12 C15 1.543(6)
C15 C16 1.461(6)
C16 O1 1.204(5)
C16 O2 1.370(5)
O2 C161 1.407(5)
C161 C162 1.373(7)
C161 C166 1.381(7)
C162 C163 1.366(7)
C163 C164 1.374(7)
C164 C165 1.361(7)
C164 N11 1.461(6)
N11 O4 1.222(5)
N11 O3 1.228(6)
C165 C166 1.372(7)
C21 C22 1.501(6)
C21 C25 1.544(5)
C22 C23 1.511(6)
C22 C24 1.516(6)
C22 C25 1.526(6)
C25 C26 1.463(6)
C26 O5 1.199(5)
C26 O6 1.366(5)
O6 C261 1.399(5)
C261 C262 1.369(6)
C261 C266 1.381(6)
C262 C263 1.395(6)
C263 C264 1.381(6)
C264 C265 1.388(7)
C264 N21 1.475(5)
N21 O8 1.215(5)
N21 O7 1.218(6)
C265 C266 1.389(6)
C31 C32 1.507(6)
C31 C35 1.531(6)
C32 C34 1.507(6)
C32 C33 1.512(6)
C32 C35 1.521(6)
C35 C36 1.465(6)
C36 O9 1.199(6)
C36 O10 1.373(6)
O10 C361 1.404(5)
C361 C366 1.375(6)
C361 C362 1.377(6)
C362 C363 1.386(7)
C363 C364 1.381(7)
C364 C365 1.376(6)
C364 N31 1.474(6)
N31 O12 1.220(5)
N31 O11 1.222(5)
C365 C366 1.386(6)
C41 C42 1.506(6)
C41 C45 1.546(6)
C42 C43 1.511(6)
C42 C44 1.516(6)
C42 C45 1.542(6)
C45 C46 1.473(6)
C46 O13 1.194(5)
C46 O14 1.359(5)
O14 C461 1.389(5)
C461 C466 1.376(7)
C461 C462 1.384(7)
C462 C463 1.373(7)
C463 C464 1.389(7)
C464 C465 1.385(7)
C464 N41 1.463(6)
N41 O16 1.216(6)
N41 O15 1.223(6)
C465 C466 1.377(7)
C51 C52 1.387(6)
C52 C53 1.394(8)
C53 C54 1.370(7)
C54 C55 1.382(6)
C61 Cl2 1.753(5)
C61 Cl1 1.757(5)
C62 Cl4 1.757(6)
C62 Cl3 1.767(5)
C63 Cl5 1.756(6)
C63 Cl6 1.762(6)
